data_1525385
loop_
_publ_author_name
'Thirion, F.'
'Steinmetz, J.'
'Malaman, B.'

_publ_section_title
;
 Structures cristalline de Sc3 Cu4 Ge4, TR3 Cu4 Sn4 (TR= Y, Gd, Tb, Dy,
 Ho, Er), isotypes de Gd3 Cu4 Ge4, et de la phase apparentee Tm3 Cu4 Sn4
;
_journal_name_full 'Materials Research Bulletin'
_journal_page_first 1537
_journal_page_last 1542
_journal_volume 18
_journal_year 1983
_chemical_formula_sum 'Cu4 Sn4 Tm3'
_space_group_IT_number 12
_symmetry_space_group_name_Hall '-C 2y'
_symmetry_space_group_name_H-M 'C 1 2/m 1'
_cell_angle_alpha 90
_cell_angle_beta 115.88
_cell_angle_gamma 90
_cell_formula_units_Z 2
_cell_length_a 16.119
_cell_length_b 4.3935
_cell_length_c 6.896
_cell_volume 439.388
_citation_journal_id_ASTM MRBUAC
_cod_data_source_file Thirion_MRBUAC_1983_1621.cif
_cod_data_source_block Cu4Sn4Tm3
_cod_original_cell_volume 439.3884
_cod_database_code 1525385

loop_
_symmetry_equiv_pos_as_xyz
x,y,z
-x,y,-z
-x,-y,-z
x,-y,z
x+1/2,y+1/2,z
-x+1/2,y+1/2,-z
-x+1/2,-y+1/2,-z
x+1/2,-y+1/2,z

loop_
_atom_site_label
_atom_site_type_symbol
_atom_site_fract_x
_atom_site_fract_y
_atom_site_fract_z
_atom_site_occupancy
_atom_site_U_iso_or_equiv
Tm2 Tm 0.1304 0 0.1222 1 0.0
Sn1 Sn 0.216 0 0.7264 1 0.0
Cu1 Cu 0.3209 0 0.515 1 0.0
Cu2 Cu 0.3355 0 0.1519 1 0.0
Sn2 Sn 0.5059 0 0.2084 1 0.0
Tm1 Tm 0 0.5 0.5 1 0.0
